data_9000105
loop_
_publ_author_name
'Graf, D. L.'

_publ_section_title
;
 Crystallographic tables for the rhombohedral carbonates
;
_journal_name_full 'American Mineralogist'
_journal_page_first 1283
_journal_page_last 1316
_journal_volume 46
_journal_year 1961
_chemical_formula_structural CaMg(CO3)2
_chemical_formula_sum 'C2 Ca Mg O6'
_chemical_name_mineral Dolomite
_space_group_crystal_system trigonal
_space_group_IT_number 148
_space_group_name_Hall '-R 3'
_space_group_name_H-M_alt 'R -3 :H'
_symmetry_space_group_name_H-M 'R -3'
_cell_angle_alpha 90
_cell_angle_beta 90
_cell_angle_gamma 120
_cell_formula_units_Z 3
_cell_length_a 4.8079
_cell_length_b 4.8079
_cell_length_c 16.010
_cell_volume 320.504
_database_code_amcsd 0000108
_exptl_crystal_density_diffrn 2.866
_cod_original_sg_symbol_H-M 'R -3'
_cod_original_formula_sum 'Ca Mg C2 O6'
_cod_database_code 9000105

loop_
_space_group_symop_id
_space_group_symop_operation_xyz
1 x,y,z
2 2/3+x,1/3+y,1/3+z
3 1/3+x,2/3+y,2/3+z
4 y,-x+y,-z
5 2/3+y,1/3-x+y,1/3-z
6 1/3+y,2/3-x+y,2/3-z
7 -x+y,-x,z
8 2/3-x+y,1/3-x,1/3+z
9 1/3-x+y,2/3-x,2/3+z
10 -x,-y,-z
11 2/3-x,1/3-y,1/3-z
12 1/3-x,2/3-y,2/3-z
13 -y,x-y,z
14 2/3-y,1/3+x-y,1/3+z
15 1/3-y,2/3+x-y,2/3+z
16 x-y,x,-z
17 2/3+x-y,1/3+x,1/3-z
18 1/3+x-y,2/3+x,2/3-z

loop_
_atom_site_label
_atom_site_fract_x
_atom_site_fract_y
_atom_site_fract_z
Ca 0.00000 0.00000 0.00000
Mg 0.00000 0.00000 0.50000
C 0.00000 0.00000 0.24350
O 0.23740 -0.03470 0.24400

loop_
_cod_related_entry_id
_cod_related_entry_database
_cod_related_entry_code
1 AMCSD 0000108
